data_4327052
loop_
_publ_author_name
'Brenda A. Frazier'
'Erika R. Bartholomew'
'Peter T. Wolczanski'
'Serena DeBeer'
'Mitk\'el Santiago-Berrios'
'Hector D. Abru\~na'
'Emil B. Lobkovsky'
'Suzanne C. Bart'
'Susanne Mossin'
'Karsten Meyer'
'Thomas R. Cundari'

_publ_section_title
;
 Synthesis and Characterization of (smif)2Mn (n= 0, M = V, Cr, Mn, Fe, Co,
 Ni, Ru; n= +1, M = Cr, Mn, Co, Rh, Ir; smif
 =1,3-di-(2-pyridyl)-2-azaallyl)
;
_journal_name_full 'Inorganic Chemistry'
_journal_page_first 12414
_journal_page_last 12436
_journal_paper_doi 10.1021/ic200376f
_journal_volume 50
_journal_year 2011
_chemical_formula_moiety 'C24 H20 N6 V'
_chemical_formula_sum 'C24 H20 N6 V'
_chemical_formula_weight 443.40
_chemical_name_systematic
; 
 ? 
;
_space_group_IT_number 2
_symmetry_cell_setting triclinic
_symmetry_space_group_name_Hall '-P 1'
_symmetry_space_group_name_H-M 'P -1'
_atom_sites_solution_hydrogens geom
_atom_sites_solution_primary direct
_atom_sites_solution_secondary difmap
_audit_creation_method SHELXL-97
_cell_angle_alpha 94.41(5)
_cell_angle_beta 98.06(5)
_cell_angle_gamma 96.16(4)
_cell_formula_units_Z 4
_cell_length_a 8.940(6)
_cell_length_b 14.245(9)
_cell_length_c 17.526(9)
_cell_measurement_temperature 100(2)
_cell_volume 2188(2)
_computing_cell_refinement HKL2000
_computing_data_reduction HKL2000
_computing_molecular_graphics SHELXTL
_computing_publication_material SHELXTL
_computing_structure_refinement 'SHELXL-97 (Sheldrick, 1997)'
_computing_structure_solution 'SHELXS-97 (Sheldrick, 1990)'
_diffrn_ambient_temperature 100(2)
_diffrn_measured_fraction_theta_full 0.725
_diffrn_measured_fraction_theta_max 0.725
_diffrn_measurement_device_type 'A1 line, CHESS'
_diffrn_measurement_method 'Phi scans'
_diffrn_radiation_monochromator graphite
_diffrn_radiation_source 'fine-focus sealed tube'
_diffrn_radiation_wavelength 0.97890
_diffrn_reflns_av_R_equivalents 0.0000
_diffrn_reflns_av_sigmaI/netI 0.0236
_diffrn_reflns_limit_h_max 8
_diffrn_reflns_limit_h_min 0
_diffrn_reflns_limit_k_max 12
_diffrn_reflns_limit_k_min -13
_diffrn_reflns_limit_l_max 16
_diffrn_reflns_limit_l_min -16
_diffrn_reflns_number 4195
_diffrn_reflns_theta_full 31.94
_diffrn_reflns_theta_max 31.94
_diffrn_reflns_theta_min 2.45
_exptl_absorpt_coefficient_mu 0.477
_exptl_absorpt_correction_T_max 0.9953
_exptl_absorpt_correction_T_min 0.8702
_exptl_absorpt_correction_type none
_exptl_crystal_colour red
_exptl_crystal_density_diffrn 1.346
_exptl_crystal_description needle
_exptl_crystal_F_000 916
_exptl_crystal_size_max 0.30
_exptl_crystal_size_mid 0.02
_exptl_crystal_size_min 0.01
_platon_squeeze_details
;
;
_refine_diff_density_max 0.338
_refine_diff_density_min -0.450
_refine_diff_density_rms 0.067
_refine_ls_extinction_coef 0.0125(11)
_refine_ls_extinction_expression Fc^*^=kFc[1+0.001xFc^2^\l^3^/sin(2\q)]^-1/4^
_refine_ls_extinction_method SHELXL
_refine_ls_goodness_of_fit_ref 1.071
_refine_ls_hydrogen_treatment riding
_refine_ls_matrix_type full
_refine_ls_number_parameters 560
_refine_ls_number_reflns 4195
_refine_ls_number_restraints 0
_refine_ls_restrained_S_all 1.071
_refine_ls_R_factor_all 0.0500
_refine_ls_R_factor_gt 0.0482
_refine_ls_shift/su_max 0.016
_refine_ls_shift/su_mean 0.002
_refine_ls_structure_factor_coef Fsqd
_refine_ls_weighting_details 'calc w=1/[\s^2^(Fo^2^)+(0.1134P)^2^+1.3469P] where P=(Fo^2^+2Fc^2^)/3'
_refine_ls_weighting_scheme calc
_refine_ls_wR_factor_gt 0.1444
_refine_ls_wR_factor_ref 0.1469
_reflns_number_gt 3918
_reflns_number_total 4195
_reflns_threshold_expression >2sigma(I)
_cod_data_source_file ic200376f_si_002_1.cif
_cod_data_source_block CHESS(Vanadium)
_cod_database_code 4327052

loop_
_symmetry_equiv_pos_as_xyz
'x, y, z'
'-x, -y, -z'

loop_
_atom_site_label
_atom_site_type_symbol
_atom_site_fract_x
_atom_site_fract_y
_atom_site_fract_z
_atom_site_U_iso_or_equiv
_atom_site_adp_type
_atom_site_occupancy
_atom_site_symmetry_multiplicity
_atom_site_calc_flag
_atom_site_refinement_flags
V1 V 0.49752(5) 0.26569(3) 0.87631(2) 0.02517(14) Uani 1 1 d .
N1 N 0.5905(2) 0.16042(16) 0.94026(12) 0.0287(6) Uani 1 1 d .
N2 N 0.4320(3) 0.14637(17) 0.80281(12) 0.0308(6) Uani 1 1 d .
N3 N 0.3840(2) 0.31783(16) 0.77733(12) 0.0283(6) Uani 1 1 d .
N4 N 0.3084(2) 0.26643(16) 0.93670(12) 0.0255(6) Uani 1 1 d .
N5 N 0.5682(2) 0.37477(16) 0.96241(12) 0.0276(6) Uani 1 1 d .
N6 N 0.7161(2) 0.31876(16) 0.85215(12) 0.0262(6) Uani 1 1 d .
C1 C 0.6708(3) 0.1725(2) 1.01269(16) 0.0329(8) Uani 1 1 d .
H1A H 0.6857 0.2338 1.0399 0.039 Uiso 1 1 calc R
C2 C 0.7318(3) 0.0994(2) 1.04834(17) 0.0370(8) Uani 1 1 d .
H2A H 0.7861 0.1101 1.0994 0.044 Uiso 1 1 calc R
C3 C 0.7125(3) 0.0105(2) 1.00862(18) 0.0421(8) Uani 1 1 d .
H3A H 0.7560 -0.0403 1.0318 0.051 Uiso 1 1 calc R
C4 C 0.6307(3) -0.0043(2) 0.93574(16) 0.0360(8) Uani 1 1 d .
H4A H 0.6164 -0.0655 0.9083 0.043 Uiso 1 1 calc R
C5 C 0.5676(3) 0.0722(2) 0.90171(16) 0.0319(8) Uani 1 1 d .
C6 C 0.4759(3) 0.0625(2) 0.82664(16) 0.0359(8) Uani 1 1 d .
H6A H 0.4482 0.0034 0.7963 0.043 Uiso 1 1 calc R
C7 C 0.3446(3) 0.1546(2) 0.73521(16) 0.0326(8) Uani 1 1 d .
H7A H 0.3036 0.1010 0.7000 0.039 Uiso 1 1 calc R
C8 C 0.3177(3) 0.2471(2) 0.71974(15) 0.0296(7) Uani 1 1 d .
C9 C 0.2313(3) 0.2719(2) 0.65233(16) 0.0344(8) Uani 1 1 d .
H9A H 0.1848 0.2233 0.6134 0.041 Uiso 1 1 calc R
C10 C 0.2129(3) 0.3641(2) 0.64168(16) 0.0373(8) Uani 1 1 d .
H10A H 0.1533 0.3796 0.5961 0.045 Uiso 1 1 calc R
C11 C 0.2836(3) 0.4361(2) 0.69922(16) 0.0355(8) Uani 1 1 d .
H11A H 0.2750 0.5011 0.6930 0.043 Uiso 1 1 calc R
C12 C 0.3651(3) 0.4091(2) 0.76429(16) 0.0319(8) Uani 1 1 d .
H12A H 0.4119 0.4576 0.8032 0.038 Uiso 1 1 calc R
C13 C 0.1739(3) 0.2109(2) 0.92057(15) 0.0285(7) Uani 1 1 d .
H13A H 0.1568 0.1678 0.8752 0.034 Uiso 1 1 calc R
C14 C 0.0601(3) 0.2125(2) 0.96549(16) 0.0329(8) Uani 1 1 d .
H14A H -0.0325 0.1716 0.9518 0.039 Uiso 1 1 calc R
C15 C 0.0846(3) 0.2764(2) 1.03230(16) 0.0319(7) Uani 1 1 d .
H15A H 0.0086 0.2791 1.0650 0.038 Uiso 1 1 calc R
C16 C 0.2189(3) 0.3348(2) 1.04997(15) 0.0302(7) Uani 1 1 d .
H16A H 0.2363 0.3781 1.0952 0.036 Uiso 1 1 calc R
C17 C 0.3318(3) 0.33091(19) 1.00135(14) 0.0261(7) Uani 1 1 d .
C18 C 0.4735(3) 0.3888(2) 1.01407(15) 0.0296(7) Uani 1 1 d .
H18A H 0.5003 0.4353 1.0571 0.036 Uiso 1 1 calc R
C19 C 0.7082(3) 0.4204(2) 0.96454(15) 0.0308(7) Uani 1 1 d .
H19A H 0.7508 0.4691 1.0041 0.037 Uiso 1 1 calc R
C20 C 0.7889(3) 0.3918(2) 0.90428(15) 0.0277(7) Uani 1 1 d .
C21 C 0.9343(3) 0.4346(2) 0.89478(16) 0.0330(8) Uani 1 1 d .
H21A H 0.9832 0.4870 0.9294 0.040 Uiso 1 1 calc R
C22 C 1.0048(3) 0.4008(2) 0.83575(16) 0.0350(8) Uani 1 1 d .
H22A H 1.1039 0.4283 0.8304 0.042 Uiso 1 1 calc R
C23 C 0.9313(3) 0.3261(2) 0.78371(16) 0.0352(8) Uani 1 1 d .
H23A H 0.9784 0.3018 0.7423 0.042 Uiso 1 1 calc R
C24 C 0.7874(3) 0.2881(2) 0.79410(15) 0.0314(7) Uani 1 1 d .
H24A H 0.7361 0.2375 0.7582 0.038 Uiso 1 1 calc R
V2 V 0.06328(5) 0.76200(3) 0.64898(2) 0.02376(14) Uani 1 1 d .
N7 N 0.2914(2) 0.77409(16) 0.70463(12) 0.0259(6) Uani 1 1 d .
N8 N 0.0511(2) 0.66860(16) 0.73352(12) 0.0260(6) Uani 1 1 d .
N9 N -0.1646(2) 0.69605(16) 0.62378(12) 0.0265(6) Uani 1 1 d .
N10 N 0.1223(2) 0.69238(16) 0.54770(12) 0.0248(6) Uani 1 1 d .
N11 N 0.0840(2) 0.87002(16) 0.57762(12) 0.0263(6) Uani 1 1 d .
N12 N 0.0061(2) 0.87907(16) 0.71572(12) 0.0275(6) Uani 1 1 d .
C25 C 0.4143(3) 0.8242(2) 0.68507(16) 0.0300(7) Uani 1 1 d .
H25A H 0.4000 0.8595 0.6413 0.036 Uiso 1 1 calc R
C26 C 0.5586(3) 0.8275(2) 0.72435(16) 0.0332(8) Uani 1 1 d .
H26A H 0.6423 0.8635 0.7081 0.040 Uiso 1 1 calc R
C27 C 0.5789(3) 0.7764(2) 0.78879(16) 0.0338(8) Uani 1 1 d .
H27A H 0.6774 0.7775 0.8177 0.041 Uiso 1 1 calc R
C28 C 0.4571(3) 0.7246(2) 0.81025(16) 0.0326(8) Uani 1 1 d .
H28A H 0.4712 0.6900 0.8544 0.039 Uiso 1 1 calc R
C29 C 0.3106(3) 0.7219(2) 0.76786(14) 0.0268(7) Uani 1 1 d .
C30 C 0.1792(3) 0.6680(2) 0.78369(15) 0.0299(7) Uani 1 1 d .
H30A H 0.1809 0.6328 0.8277 0.036 Uiso 1 1 calc R
C31 C -0.0854(3) 0.6213(2) 0.73623(15) 0.0288(7) Uani 1 1 d .
H31A H -0.1023 0.5818 0.7762 0.035 Uiso 1 1 calc R
C32 C -0.2041(3) 0.6336(2) 0.67586(15) 0.0268(7) Uani 1 1 d .
C33 C -0.3519(3) 0.5857(2) 0.66641(16) 0.0298(7) Uani 1 1 d .
H33A H -0.3802 0.5443 0.7033 0.036 Uiso 1 1 calc R
C34 C -0.4553(3) 0.5989(2) 0.60390(17) 0.0375(8) Uani 1 1 d .
H34A H -0.5550 0.5658 0.5971 0.045 Uiso 1 1 calc R
C35 C -0.4153(3) 0.6601(2) 0.55068(17) 0.0371(8) Uani 1 1 d .
H35A H -0.4860 0.6691 0.5069 0.045 Uiso 1 1 calc R
C36 C -0.2702(3) 0.7075(2) 0.56282(16) 0.0316(8) Uani 1 1 d .
H36A H -0.2428 0.7503 0.5267 0.038 Uiso 1 1 calc R
C37 C 0.1389(3) 0.5998(2) 0.53331(15) 0.0279(7) Uani 1 1 d .
H37A H 0.1182 0.5583 0.5715 0.033 Uiso 1 1 calc R
C38 C 0.1840(3) 0.5617(2) 0.46673(15) 0.0307(8) Uani 1 1 d .
H38A H 0.1935 0.4960 0.4591 0.037 Uiso 1 1 calc R
C39 C 0.2154(3) 0.6227(2) 0.41083(16) 0.0323(8) Uani 1 1 d .
H39A H 0.2476 0.5989 0.3645 0.039 Uiso 1 1 calc R
C40 C 0.1993(3) 0.7171(2) 0.42324(15) 0.0320(8) Uani 1 1 d .
H40A H 0.2206 0.7588 0.3854 0.038 Uiso 1 1 calc R
C41 C 0.1514(3) 0.7523(2) 0.49211(15) 0.0253(7) Uani 1 1 d .
C42 C 0.1312(3) 0.8493(2) 0.50956(15) 0.0303(8) Uani 1 1 d .
H42A H 0.1501 0.8961 0.4752 0.036 Uiso 1 1 calc R
C43 C 0.0589(3) 0.9566(2) 0.60603(16) 0.0318(8) Uani 1 1 d .
H43A H 0.0715 1.0107 0.5780 0.038 Uiso 1 1 calc R
C44 C 0.0126(3) 0.9623(2) 0.67994(16) 0.0310(8) Uani 1 1 d .
C45 C -0.0267(3) 1.0453(2) 0.71761(17) 0.0376(8) Uani 1 1 d .
H45A H -0.0224 1.1027 0.6932 0.045 Uiso 1 1 calc R
C46 C -0.0710(3) 1.0436(2) 0.78922(17) 0.0397(9) Uani 1 1 d .
H46A H -0.0986 1.0993 0.8142 0.048 Uiso 1 1 calc R
C47 C -0.0754(3) 0.9595(2) 0.82535(16) 0.0339(8) Uani 1 1 d .
H47A H -0.1049 0.9570 0.8753 0.041 Uiso 1 1 calc R
C48 C -0.0362(3) 0.8805(2) 0.78678(15) 0.0305(8) Uani 1 1 d .
H48A H -0.0388 0.8234 0.8115 0.037 Uiso 1 1 calc R

loop_
_atom_site_aniso_label
_atom_site_aniso_U_11
_atom_site_aniso_U_22
_atom_site_aniso_U_33
_atom_site_aniso_U_23
_atom_site_aniso_U_13
_atom_site_aniso_U_12
V1 0.0256(3) 0.0268(3) 0.0242(3) 0.0002(2) 0.0103(2) 0.0010(2)
N1 0.0269(12) 0.0306(15) 0.0305(13) -0.0027(10) 0.0160(10) 0.0014(11)
N2 0.0342(13) 0.0315(15) 0.0281(13) 0.0017(10) 0.0131(11) -0.0002(11)
N3 0.0300(12) 0.0260(15) 0.0304(12) 0.0004(10) 0.0151(10) -0.0016(11)
N4 0.0279(12) 0.0260(14) 0.0244(12) 0.0032(9) 0.0098(10) 0.0036(10)
N5 0.0248(12) 0.0315(15) 0.0286(12) 0.0056(10) 0.0108(10) 0.0021(11)
N6 0.0272(12) 0.0301(14) 0.0233(12) 0.0021(9) 0.0088(10) 0.0063(10)
C1 0.0272(15) 0.041(2) 0.0318(16) 0.0054(13) 0.0093(13) 0.0012(14)
C2 0.0235(15) 0.047(2) 0.0425(17) 0.0152(14) 0.0082(13) 0.0021(14)
C3 0.0322(16) 0.046(2) 0.058(2) 0.0218(15) 0.0233(15) 0.0146(15)
C4 0.0354(16) 0.0354(19) 0.0440(18) 0.0082(13) 0.0260(14) 0.0058(14)
C5 0.0290(15) 0.037(2) 0.0360(16) 0.0041(13) 0.0239(13) 0.0048(14)
C6 0.0503(18) 0.0305(19) 0.0290(16) -0.0024(12) 0.0160(14) 0.0052(15)
C7 0.0403(17) 0.0275(19) 0.0288(16) -0.0046(12) 0.0124(13) -0.0048(14)
C8 0.0307(15) 0.0342(19) 0.0242(15) -0.0028(12) 0.0128(12) -0.0016(14)
C9 0.0344(16) 0.042(2) 0.0266(16) -0.0014(13) 0.0113(13) -0.0008(14)
C10 0.0353(17) 0.051(2) 0.0300(16) 0.0095(14) 0.0137(13) 0.0099(15)
C11 0.0360(16) 0.0403(19) 0.0348(17) 0.0092(13) 0.0151(14) 0.0079(14)
C12 0.0292(15) 0.036(2) 0.0319(16) -0.0023(13) 0.0153(13) 0.0008(14)
C13 0.0296(16) 0.0310(18) 0.0269(15) 0.0036(12) 0.0102(13) 0.0035(13)
C14 0.0301(16) 0.0342(19) 0.0365(17) 0.0063(13) 0.0125(14) 0.0011(13)
C15 0.0288(16) 0.0356(19) 0.0366(16) 0.0094(13) 0.0190(13) 0.0057(14)
C16 0.0358(17) 0.0309(18) 0.0275(15) 0.0046(12) 0.0138(13) 0.0067(14)
C17 0.0320(16) 0.0257(17) 0.0240(14) 0.0061(11) 0.0119(12) 0.0060(13)
C18 0.0311(16) 0.0357(19) 0.0238(15) 0.0017(12) 0.0128(13) 0.0017(14)
C19 0.0312(16) 0.0323(18) 0.0288(15) -0.0033(12) 0.0095(13) 0.0012(14)
C20 0.0305(16) 0.0279(17) 0.0268(15) 0.0035(12) 0.0079(13) 0.0069(13)
C21 0.0284(16) 0.0400(19) 0.0305(16) 0.0036(13) 0.0061(13) 0.0011(14)
C22 0.0278(15) 0.041(2) 0.0399(17) 0.0106(14) 0.0133(14) 0.0059(14)
C23 0.0381(17) 0.044(2) 0.0299(16) 0.0065(13) 0.0192(13) 0.0119(15)
C24 0.0376(17) 0.0349(18) 0.0255(15) 0.0039(12) 0.0122(13) 0.0115(14)
V2 0.0236(3) 0.0257(3) 0.0230(3) 0.0011(2) 0.0088(2) 0.0015(2)
N7 0.0276(12) 0.0296(14) 0.0219(12) -0.0018(9) 0.0100(10) 0.0047(11)
N8 0.0238(12) 0.0290(14) 0.0259(12) -0.0001(9) 0.0096(10) 0.0012(10)
N9 0.0292(12) 0.0251(14) 0.0268(12) -0.0019(10) 0.0121(10) 0.0032(10)
N10 0.0199(11) 0.0262(15) 0.0286(12) 0.0017(10) 0.0079(10) -0.0009(10)
N11 0.0265(12) 0.0211(14) 0.0305(13) -0.0023(9) 0.0066(10) -0.0002(10)
N12 0.0227(12) 0.0325(15) 0.0274(13) 0.0007(10) 0.0060(10) 0.0025(10)
C25 0.0317(16) 0.0292(18) 0.0312(15) 0.0021(12) 0.0136(13) 0.0015(13)
C26 0.0229(15) 0.041(2) 0.0365(17) -0.0015(13) 0.0098(13) 0.0029(13)
C27 0.0276(16) 0.041(2) 0.0323(16) -0.0054(13) 0.0056(13) 0.0043(14)
C28 0.0347(17) 0.0371(19) 0.0276(15) 0.0024(12) 0.0081(13) 0.0080(14)
C29 0.0270(16) 0.0309(18) 0.0229(15) -0.0035(12) 0.0071(12) 0.0058(13)
C30 0.0281(16) 0.0398(19) 0.0239(15) 0.0070(12) 0.0088(13) 0.0046(13)
C31 0.0334(16) 0.0263(17) 0.0300(15) 0.0052(12) 0.0164(13) 0.0013(13)
C32 0.0263(15) 0.0305(18) 0.0262(15) -0.0019(12) 0.0143(12) 0.0042(13)
C33 0.0284(15) 0.0260(18) 0.0365(16) -0.0004(12) 0.0158(13) -0.0018(13)
C34 0.0262(16) 0.041(2) 0.0453(18) -0.0028(14) 0.0156(14) -0.0024(14)
C35 0.0239(16) 0.046(2) 0.0396(18) 0.0007(14) 0.0013(13) 0.0038(14)
C36 0.0323(16) 0.0353(19) 0.0289(15) 0.0012(12) 0.0077(13) 0.0084(14)
C37 0.0245(14) 0.0291(19) 0.0298(15) 0.0005(12) 0.0059(12) 0.0014(13)
C38 0.0280(15) 0.0275(18) 0.0359(17) -0.0053(13) 0.0064(13) 0.0031(13)
C39 0.0331(16) 0.038(2) 0.0277(15) -0.0035(13) 0.0118(13) 0.0050(14)
C40 0.0343(16) 0.038(2) 0.0258(15) 0.0027(12) 0.0104(13) 0.0037(14)
C41 0.0221(14) 0.0257(18) 0.0287(16) 0.0008(12) 0.0096(12) -0.0012(12)
C42 0.0355(16) 0.0323(19) 0.0254(15) 0.0055(12) 0.0117(13) 0.0039(14)
C43 0.0358(17) 0.0250(18) 0.0351(17) 0.0027(13) 0.0095(13) 0.0006(14)
C44 0.0236(15) 0.0338(19) 0.0347(17) -0.0034(13) 0.0058(13) 0.0015(13)
C45 0.0383(17) 0.0298(19) 0.0452(19) -0.0049(14) 0.0112(14) 0.0054(14)
C46 0.0281(16) 0.045(2) 0.0435(19) -0.0156(15) 0.0067(14) 0.0045(14)
C47 0.0261(15) 0.045(2) 0.0295(16) -0.0078(14) 0.0083(13) 0.0021(14)
C48 0.0238(15) 0.042(2) 0.0255(16) -0.0033(13) 0.0086(12) 0.0025(14)

loop_
_atom_type_symbol
_atom_type_description
_atom_type_scat_dispersion_real
_atom_type_scat_dispersion_imag
_atom_type_scat_source
C C 0.0033 0.0016 'International Tables Vol C Tables 4.2.6.8 and 6.1.1.4'
H H 0.0000 0.0000 'International Tables Vol C Tables 4.2.6.8 and 6.1.1.4'
V V 0.3005 0.5294 'International Tables Vol C Tables 4.2.6.8 and 6.1.1.4'
N N 0.0061 0.0033 'International Tables Vol C Tables 4.2.6.8 and 6.1.1.4'

loop_
_geom_angle_atom_site_label_1
_geom_angle_atom_site_label_2
_geom_angle_atom_site_label_3
_geom_angle
N2 V1 N5 172.34(9)
N2 V1 N3 77.22(10)
N5 V1 N3 110.10(10)
N2 V1 N1 77.68(10)
N5 V1 N1 95.08(10)
N3 V1 N1 154.77(9)
N2 V1 N4 100.42(10)
N5 V1 N4 77.26(10)
N3 V1 N4 93.81(10)
N1 V1 N4 93.14(9)
N2 V1 N6 105.31(10)
N5 V1 N6 77.10(10)
N3 V1 N6 92.80(10)
N1 V1 N6 91.38(10)
N4 V1 N6 154.26(9)
C1 N1 C5 118.6(2)
C1 N1 V1 127.2(2)
C5 N1 V1 114.19(18)
C7 N2 C6 124.5(2)
C7 N2 V1 117.7(2)
C6 N2 V1 117.77(18)
C12 N3 C8 117.5(2)
C12 N3 V1 128.81(18)
C8 N3 V1 113.65(19)
C13 N4 C17 118.0(2)
C13 N4 V1 128.05(18)
C17 N4 V1 113.92(17)
C19 N5 C18 126.2(2)
C19 N5 V1 117.02(18)
C18 N5 V1 116.57(18)
C24 N6 C20 118.7(2)
C24 N6 V1 127.64(19)
C20 N6 V1 113.61(17)
N1 C1 C2 122.7(3)
C3 C2 C1 118.9(3)
C4 C3 C2 119.9(3)
C3 C4 C5 119.4(3)
N1 C5 C4 120.4(3)
N1 C5 C6 116.3(3)
C4 C5 C6 123.3(3)
N2 C6 C5 114.0(3)
N2 C7 C8 116.0(2)
N3 C8 C9 119.4(3)
N3 C8 C7 115.1(2)
C9 C8 C7 125.4(3)
C10 C9 C8 121.5(3)
C9 C10 C11 119.1(3)
C12 C11 C10 117.7(3)
N3 C12 C11 124.8(3)
N4 C13 C14 124.2(3)
C13 C14 C15 118.0(3)
C16 C15 C14 119.4(3)
C15 C16 C17 120.3(3)
N4 C17 C16 120.0(2)
N4 C17 C18 115.3(2)
C16 C17 C18 124.7(2)
N5 C18 C17 116.7(2)
N5 C19 C20 116.2(2)
N6 C20 C21 119.7(2)
N6 C20 C19 116.0(2)
C21 C20 C19 124.3(3)
C22 C21 C20 120.1(3)
C21 C22 C23 119.9(3)
C24 C23 C22 117.9(3)
N6 C24 C23 123.6(3)
N11 V2 N8 171.83(8)
N11 V2 N12 77.26(10)
N8 V2 N12 95.63(10)
N11 V2 N7 99.00(10)
N8 V2 N7 77.38(10)
N12 V2 N7 94.82(10)
N11 V2 N9 107.24(10)
N8 V2 N9 76.94(10)
N12 V2 N9 93.64(10)
N7 V2 N9 153.60(9)
N11 V2 N10 77.14(10)
N8 V2 N10 110.04(10)
N12 V2 N10 154.33(9)
N7 V2 N10 91.08(9)
N9 V2 N10 92.03(10)
C25 N7 C29 118.6(2)
C25 N7 V2 127.95(18)
C29 N7 V2 113.43(17)
C31 N8 C30 126.9(2)
C31 N8 V2 116.86(18)
C30 N8 V2 115.99(18)
C36 N9 C32 118.4(2)
C36 N9 V2 127.42(19)
C32 N9 V2 114.16(17)
C37 N10 C41 117.9(2)
C37 N10 V2 128.32(18)
C41 N10 V2 113.76(18)
C42 N11 C43 125.8(2)
C42 N11 V2 117.24(18)
C43 N11 V2 116.78(18)
C48 N12 C44 118.4(2)
C48 N12 V2 127.6(2)
C44 N12 V2 114.00(18)
N7 C25 C26 124.0(3)
C25 C26 C27 117.8(3)
C28 C27 C26 119.8(3)
C27 C28 C29 120.8(3)
N7 C29 C30 116.1(2)
N7 C29 C28 118.9(3)
C30 C29 C28 125.0(3)
N8 C30 C29 116.7(2)
N8 C31 C32 116.3(2)
N9 C32 C33 120.1(2)
N9 C32 C31 115.5(2)
C33 C32 C31 124.5(3)
C34 C33 C32 119.8(3)
C33 C34 C35 120.3(3)
C36 C35 C34 118.3(3)
N9 C36 C35 123.1(3)
N10 C37 C38 124.1(3)
C37 C38 C39 118.0(3)
C40 C39 C38 119.6(3)
C39 C40 C41 120.1(3)
N10 C41 C40 120.3(3)
N10 C41 C42 115.9(2)
C40 C41 C42 123.8(3)
N11 C42 C41 115.7(2)
N11 C43 C44 116.1(3)
N12 C44 C45 119.7(3)
N12 C44 C43 115.7(3)
C45 C44 C43 124.6(3)
C46 C45 C44 120.2(3)
C45 C46 C47 119.7(3)
C48 C47 C46 118.1(3)
N12 C48 C47 123.9(3)

loop_
_geom_bond_atom_site_label_1
_geom_bond_atom_site_label_2
_geom_bond_distance
V1 N2 2.032(3)
V1 N5 2.062(3)
V1 N3 2.111(3)
V1 N1 2.112(3)
V1 N4 2.117(3)
V1 N6 2.129(3)
N1 C1 1.357(4)
N1 C5 1.362(4)
N2 C7 1.345(4)
N2 C6 1.374(4)
N3 C12 1.362(4)
N3 C8 1.390(4)
N4 C13 1.349(4)
N4 C17 1.380(3)
N5 C19 1.341(4)
N5 C18 1.342(4)
N6 C24 1.344(4)
N6 C20 1.372(4)
C1 C2 1.377(4)
C2 C3 1.379(5)
C3 C4 1.369(4)
C4 C5 1.414(4)
C5 C6 1.438(4)
C7 C8 1.405(4)
C8 C9 1.408(4)
C9 C10 1.365(4)
C10 C11 1.412(4)
C11 C12 1.369(4)
C13 C14 1.372(4)
C14 C15 1.403(4)
C15 C16 1.368(4)
C16 C17 1.412(4)
C17 C18 1.416(4)
C19 C20 1.419(4)
C20 C21 1.412(4)
C21 C22 1.368(4)
C22 C23 1.389(4)
C23 C24 1.383(4)
V2 N11 2.065(3)
V2 N8 2.072(3)
V2 N12 2.112(3)
V2 N7 2.117(3)
V2 N9 2.121(3)
V2 N10 2.125(2)
N7 C25 1.345(4)
N7 C29 1.383(4)
N8 C31 1.338(4)
N8 C30 1.344(4)
N9 C36 1.355(4)
N9 C32 1.377(4)
N10 C37 1.352(4)
N10 C41 1.377(4)
N11 C42 1.343(4)
N11 C43 1.348(4)
N12 C48 1.350(4)
N12 C44 1.383(4)
C25 C26 1.369(4)
C26 C27 1.392(4)
C27 C28 1.362(4)
C28 C29 1.407(4)
C29 C30 1.406(4)
C31 C32 1.424(4)
C32 C33 1.403(4)
C33 C34 1.369(4)
C34 C35 1.381(4)
C35 C36 1.377(4)
C37 C38 1.378(4)
C38 C39 1.396(4)
C39 C40 1.372(4)
C40 C41 1.411(4)
C41 C42 1.428(4)
C43 C44 1.413(4)
C44 C45 1.411(4)
C45 C46 1.369(4)
C46 C47 1.397(5)
C47 C48 1.371(4)

loop_
_platon_squeeze_void_nr
_platon_squeeze_void_average_x
_platon_squeeze_void_average_y
_platon_squeeze_void_average_z
_platon_squeeze_void_volume
_platon_squeeze_void_count_electrons
_platon_squeeze_void_content
1 0.500 0.000 0.500 163 38 ' '
